data_7239999
loop_
_publ_author_name
'Klenner, Mitchell A.'
'Zhang, Bo'
'Ciancaleoni, Gianluca'
'Howard, James K.'
'Maynard-Casely, Helen E.'
'Clegg, Jack K.'
'Massi, Massimiliano'
'Fraser, Benjamin H.'
'Pascali, Giancarlo'

_publ_section_title
;
 Rhenium(i) complexation--dissociation strategy for synthesising
 fluorine-18 labelled pyridine bidentate radiotracers
;
_journal_issue 15
_journal_name_full 'RSC Advances'
_journal_page_first 8853
_journal_page_last 8865
_journal_paper_doi 10.1039/D0RA00318B
_journal_volume 10
_journal_year 2020
_chemical_formula_moiety 'C14 H8 N3 O6 Re'
_chemical_formula_sum 'C14 H8 N3 O6 Re'
_chemical_formula_weight 500.44
_space_group_crystal_system monoclinic
_space_group_IT_number 14
_space_group_name_Hall '-P 2ybc'
_space_group_name_H-M_alt 'P 1 21/c 1'
_atom_sites_solution_hydrogens geom
_atom_sites_solution_primary dual
_audit_creation_date 2019-01-15
_audit_creation_method
;
Olex2 1.2-ac3
(compiled 2017.01.05 svn.r3372 for Rigaku Oxford Diffraction, GUI svn.r5289)
;
_audit_update_record
;
2019-12-10 deposited with the CCDC.	2020-02-10 downloaded from the CCDC.
;
_cell_angle_alpha 90
_cell_angle_beta 96.415(3)
_cell_angle_gamma 90
_cell_formula_units_Z 4
_cell_length_a 13.0671(4)
_cell_length_b 15.9871(5)
_cell_length_c 7.5731(2)
_cell_measurement_reflns_used 12428
_cell_measurement_temperature 100.00(10)
_cell_measurement_theta_max 33.1680
_cell_measurement_theta_min 2.9620
_cell_volume 1572.15(8)
_computing_cell_refinement 'CrysAlisPro 1.171.40.17a (Rigaku OD, 2018)'
_computing_data_collection 'CrysAlisPro 1.171.40.17a (Rigaku OD, 2018)'
_computing_data_reduction 'CrysAlisPro 1.171.40.17a (Rigaku OD, 2018)'
_computing_molecular_graphics 'Olex2 (Dolomanov et al., 2009)'
_computing_publication_material 'Olex2 (Dolomanov et al., 2009)'
_computing_structure_refinement 'ShelXL (Sheldrick, 2015)'
_computing_structure_solution 'ShelXT (Sheldrick, 2015)'
_diffrn_ambient_environment N~2~
_diffrn_ambient_temperature 100.00(10)
_diffrn_detector 'Cd/Te HPAD'
_diffrn_detector_type 'Pilatus 300K'
_diffrn_measured_fraction_theta_full 0.999
_diffrn_measured_fraction_theta_max 0.999
_diffrn_measurement_details
;
List of Runs (angles in degrees, time in seconds):

  # Type    Start    End  Width  t~exp~   \w     \q     \k     \f   Frames
#--------------------------------------------------------------------------
  1  \w     23.00  69.00   0.50    1.00    --    7.96  77.00  37.00   92
  2  \w    -59.00  32.00   0.50    1.00    --    7.96 -77.00 -87.00  182
  3  \w     -5.00  41.00   0.50    1.00    --    7.96 -99.00  30.00   92
  4  \w    -68.00  23.00   0.50    1.00    --    7.96 -37.00 120.00  182
  5  \w     -4.00  41.00   0.50    1.00    --    7.96 -99.00   0.00   90
  6  \w     10.00  67.00   0.50    1.00    --    7.96  57.00-120.00  114
  7  \w     -5.00  20.00   0.50    1.00    --    7.96 -99.00 150.00   50
;
_diffrn_measurement_device 'four-circle diffractometer'
_diffrn_measurement_device_type 'XtaLAB Synergy, Dualflex, Pilatus 300K'
_diffrn_measurement_method '\w scans'
_diffrn_orient_matrix_type 'CrysAlisPro convention (1999,Acta A55,543-557)'
_diffrn_orient_matrix_UB_11 -0.0271402000
_diffrn_orient_matrix_UB_12 0.0339637000
_diffrn_orient_matrix_UB_13 0.0330147000
_diffrn_orient_matrix_UB_21 -0.0468313000
_diffrn_orient_matrix_UB_22 -0.0159939000
_diffrn_orient_matrix_UB_23 -0.0433560000
_diffrn_orient_matrix_UB_31 -0.0072961000
_diffrn_orient_matrix_UB_32 -0.0236422000
_diffrn_orient_matrix_UB_33 0.0769137000
_diffrn_radiation_monochromator mirror
_diffrn_radiation_probe x-ray
_diffrn_radiation_type MoK\a
_diffrn_radiation_wavelength 0.71073
_diffrn_reflns_av_R_equivalents 0.0967
_diffrn_reflns_av_unetI/netI 0.0600
_diffrn_reflns_Laue_measured_fraction_full 0.999
_diffrn_reflns_Laue_measured_fraction_max 0.999
_diffrn_reflns_limit_h_max 17
_diffrn_reflns_limit_h_min -17
_diffrn_reflns_limit_k_max 20
_diffrn_reflns_limit_k_min -21
_diffrn_reflns_limit_l_max 10
_diffrn_reflns_limit_l_min -10
_diffrn_reflns_number 19869
_diffrn_reflns_point_group_measured_fraction_full 0.999
_diffrn_reflns_point_group_measured_fraction_max 0.999
_diffrn_reflns_theta_full 25.242
_diffrn_reflns_theta_max 28.281
_diffrn_reflns_theta_min 2.548
_diffrn_source 'micro-focus sealed X-ray tube'
_diffrn_source_type 'PhotonJet (Mo) X-ray Source'
_exptl_absorpt_coefficient_mu 7.764
_exptl_absorpt_correction_T_max 1.00000
_exptl_absorpt_correction_T_min 0.15583
_exptl_absorpt_correction_type multi-scan
_exptl_absorpt_process_details
;
CrysAlisPro 1.171.40.17a (Rigaku Oxford Diffraction, 2018)
Empirical absorption correction using spherical harmonics,
 implemented in SCALE3 ABSPACK scaling algorithm.
;
_exptl_crystal_colour orange
_exptl_crystal_density_diffrn 2.123
_exptl_crystal_description block
_exptl_crystal_F_000 944
_exptl_crystal_size_max 0.3
_exptl_crystal_size_mid 0.3
_exptl_crystal_size_min 0.1
_refine_diff_density_max 1.298
_refine_diff_density_min -1.991
_refine_diff_density_rms 0.251
_refine_ls_extinction_method none
_refine_ls_goodness_of_fit_ref 1.010
_refine_ls_hydrogen_treatment constr
_refine_ls_matrix_type full
_refine_ls_number_parameters 218
_refine_ls_number_reflns 3893
_refine_ls_number_restraints 0
_refine_ls_restrained_S_all 1.010
_refine_ls_R_factor_all 0.0444
_refine_ls_R_factor_gt 0.0390
_refine_ls_shift/su_max 0.001
_refine_ls_shift/su_mean 0.000
_refine_ls_structure_factor_coef Fsqd
_refine_ls_weighting_details 'w=1/[\s^2^(Fo^2^)+(0.0611P)^2^] where P=(Fo^2^+2Fc^2^)/3'
_refine_ls_weighting_scheme calc
_refine_ls_wR_factor_gt 0.0940
_refine_ls_wR_factor_ref 0.0969
_reflns_Friedel_coverage 0.000
_reflns_number_gt 3382
_reflns_number_total 3893
_reflns_threshold_expression 'I > 2\s(I)'
_cod_data_source_file d0ra00318b2.cif
_cod_data_source_block sjkc19hm01
_cod_depositor_comments 'Adding full bibliography for 7239999--7240003.cif.'
_cod_original_cell_volume 1572.14(8)
_cod_database_code 7239999
_shelx_shelxl_version_number 2018/3
_chemical_oxdiff_formula 'C10 N2 Cl2 Re H20 P F6'
_shelx_space_group_comment
;
The symmetry employed for this shelxl refinement is uniquely defined
by the following loop, which should always be used as a source of
symmetry information in preference to the above space-group names.
They are only intended as comments.
;
_reflns_odcompleteness_completeness 99.90
_reflns_odcompleteness_iscentric 1
_reflns_odcompleteness_theta 28.22
_olex2_refinement_description
;
1. Fixed Uiso
 At 1.2 times of:
  All C(H) groups
 At 1.5 times of:
  All C(H,H,H) groups
2.a Aromatic/amide H refined with riding coordinates:
 C5(H5), C4(H4), C10(H10), C9(H9), C8(H8)
2.b Idealised Me refined as rotating group:
 C22(H22A,H22B,H22C)
;
_olex2_submission_special_instructions 'No special instructions were received'
_oxdiff_exptl_absorpt_empirical_details
;
Empirical correction (ABSPACK) includes:
- Absorption correction using spherical harmonics
- Frame scaling
;
_oxdiff_exptl_absorpt_empirical_full_max 3.940
_oxdiff_exptl_absorpt_empirical_full_min 0.410

loop_
_space_group_symop_operation_xyz
'x, y, z'
'-x, y+1/2, -z+1/2'
'-x, -y, -z'
'x, -y-1/2, z-1/2'

loop_
_atom_site_label
_atom_site_type_symbol
_atom_site_fract_x
_atom_site_fract_y
_atom_site_fract_z
_atom_site_U_iso_or_equiv
_atom_site_adp_type
_atom_site_occupancy
_atom_site_site_symmetry_order
_atom_site_calc_flag
_atom_site_refinement_flags_posn
_atom_site_refinement_flags_adp
_atom_site_refinement_flags_occupancy
_atom_site_disorder_assembly
_atom_site_disorder_group
Re1 Re 0.27326(2) 0.43334(2) 0.41928(2) 0.01555(9) Uani 1 1 d . . . . .
O12 O 0.1410(2) 0.50117(18) 0.4747(4) 0.0151(6) Uani 1 1 d . . . . .
O16 O 0.1914(3) 0.2591(2) 0.5008(6) 0.0380(10) Uani 1 1 d . . . . .
O18 O 0.3724(4) 0.4397(2) 0.8073(6) 0.0336(10) Uani 1 1 d . . . . .
O15 O 0.0879(3) 0.8864(2) 0.4471(5) 0.0343(9) Uani 1 1 d . . . . .
N20 N 0.1945(4) 0.43296(19) 0.1559(6) 0.0182(9) Uani 1 1 d . . . . .
O23 O 0.4698(3) 0.3537(2) 0.3057(6) 0.0382(10) Uani 1 1 d . . . . .
O14 O 0.2419(3) 0.8838(2) 0.3698(5) 0.0310(8) Uani 1 1 d . . . . .
N11 N 0.3087(3) 0.5624(2) 0.3572(5) 0.0150(8) Uani 1 1 d . . . . .
C24 C 0.3962(4) 0.3818(3) 0.3504(7) 0.0240(10) Uani 1 1 d . . . . .
N13 N 0.1659(3) 0.8473(2) 0.4128(5) 0.0210(8) Uani 1 1 d . . . . .
C21 C 0.1507(4) 0.4313(2) 0.0168(7) 0.0182(10) Uani 1 1 d . . . . .
C17 C 0.2226(4) 0.3237(3) 0.4690(7) 0.0240(10) Uani 1 1 d . . . . .
C3 C 0.1453(4) 0.5817(3) 0.4600(6) 0.0155(9) Uani 1 1 d . . . . .
C19 C 0.3372(4) 0.4384(3) 0.6610(8) 0.0203(10) Uani 1 1 d . . . . .
C2 C 0.2355(3) 0.6197(3) 0.3963(6) 0.0146(8) Uani 1 1 d . . . . .
C5 C 0.0779(4) 0.7210(3) 0.4830(6) 0.0185(9) Uani 1 1 d . . . . .
H5 H 0.024896 0.755663 0.511180 0.022 Uiso 1 1 calc R . . . .
C4 C 0.0677(3) 0.6359(3) 0.5022(6) 0.0166(9) Uani 1 1 d . . . . .
H4 H 0.008747 0.614278 0.543484 0.020 Uiso 1 1 calc R . . . .
C6 C 0.1641(3) 0.7569(2) 0.4234(6) 0.0145(8) Uani 1 1 d . . . . .
C10 C 0.3916(4) 0.5895(3) 0.2895(7) 0.0207(9) Uani 1 1 d . . . . .
H10 H 0.440519 0.550971 0.261159 0.025 Uiso 1 1 calc R . . . .
C7 C 0.2470(4) 0.7067(3) 0.3746(6) 0.0169(9) Uani 1 1 d . . . . .
C9 C 0.4079(4) 0.6750(3) 0.2591(6) 0.0230(10) Uani 1 1 d . . . . .
H9 H 0.466317 0.692283 0.209483 0.028 Uiso 1 1 calc R . . . .
C22 C 0.0957(5) 0.4263(3) -0.1586(7) 0.0263(12) Uani 1 1 d . . . . .
H22A H 0.130945 0.458855 -0.239550 0.039 Uiso 1 1 calc GR . . . .
H22B H 0.027233 0.447793 -0.156190 0.039 Uiso 1 1 calc GR . . . .
H22C H 0.092187 0.369075 -0.196887 0.039 Uiso 1 1 calc GR . . . .
C8 C 0.3374(4) 0.7330(3) 0.3027(6) 0.0197(9) Uani 1 1 d . . . . .
H8 H 0.348911 0.789604 0.285052 0.024 Uiso 1 1 calc R . . . .

loop_
_atom_site_aniso_label
_atom_site_aniso_U_11
_atom_site_aniso_U_22
_atom_site_aniso_U_33
_atom_site_aniso_U_23
_atom_site_aniso_U_13
_atom_site_aniso_U_12
Re1 0.01528(13) 0.01231(13) 0.01943(13) 0.00123(5) 0.00352(8) 0.00127(5)
O12 0.0123(15) 0.0140(15) 0.0191(15) 0.0014(11) 0.0029(12) 0.0001(11)
O16 0.040(2) 0.0201(19) 0.055(3) 0.0103(17) 0.010(2) -0.0022(16)
O18 0.026(2) 0.052(3) 0.023(2) 0.0032(15) 0.0025(18) 0.0065(16)
O15 0.040(2) 0.0162(18) 0.050(2) -0.0020(15) 0.0195(19) 0.0069(15)
N20 0.025(2) 0.0101(19) 0.021(2) -0.0028(12) 0.0068(18) -0.0002(12)
O23 0.034(2) 0.039(2) 0.045(2) 0.0005(17) 0.0177(19) 0.0160(17)
O14 0.026(2) 0.0178(18) 0.049(2) 0.0030(15) 0.0023(18) -0.0026(14)
N11 0.014(2) 0.0142(19) 0.017(2) 0.0024(12) 0.0028(16) 0.0007(12)
C24 0.023(3) 0.025(2) 0.025(2) 0.0033(19) 0.006(2) 0.0046(19)
N13 0.027(2) 0.0133(19) 0.022(2) -0.0014(14) -0.0001(17) 0.0016(15)
C21 0.025(3) 0.012(2) 0.020(3) 0.0001(14) 0.009(2) -0.0020(15)
C17 0.024(3) 0.017(2) 0.032(3) 0.0023(18) 0.005(2) 0.0025(18)
C3 0.020(2) 0.0112(19) 0.015(2) 0.0001(15) 0.0004(18) -0.0016(16)
C19 0.015(3) 0.022(3) 0.025(3) 0.0012(16) 0.005(2) 0.0018(15)
C2 0.015(2) 0.0133(19) 0.016(2) 0.0007(15) 0.0023(16) 0.0018(15)
C5 0.020(2) 0.020(2) 0.016(2) -0.0001(16) 0.0052(18) 0.0063(17)
C4 0.016(2) 0.018(2) 0.017(2) -0.0017(15) 0.0053(17) -0.0008(16)
C6 0.018(2) 0.0096(19) 0.016(2) 0.0006(14) 0.0031(17) 0.0022(15)
C10 0.017(2) 0.020(2) 0.026(2) 0.0022(19) 0.0070(19) -0.0015(18)
C7 0.020(2) 0.016(2) 0.015(2) -0.0014(16) 0.0030(17) -0.0032(17)
C9 0.014(2) 0.025(2) 0.032(3) 0.0056(19) 0.0067(19) -0.0046(17)
C22 0.045(4) 0.021(3) 0.014(2) 0.0003(16) 0.007(2) -0.0025(19)
C8 0.020(2) 0.019(2) 0.021(2) 0.0040(16) 0.0014(18) -0.0022(17)

loop_
_atom_type_symbol
_atom_type_description
_atom_type_scat_dispersion_real
_atom_type_scat_dispersion_imag
_atom_type_scat_source
C C 0.0033 0.0016 'International Tables Vol C Tables 4.2.6.8 and 6.1.1.4'
H H 0.0000 0.0000 'International Tables Vol C Tables 4.2.6.8 and 6.1.1.4'
F F 0.0171 0.0103 'International Tables Vol C Tables 4.2.6.8 and 6.1.1.4'
N N 0.0061 0.0033 'International Tables Vol C Tables 4.2.6.8 and 6.1.1.4'
Re Re -1.0185 7.2310 'International Tables Vol C Tables 4.2.6.8 and 6.1.1.4'
O O 0.0106 0.0060 'International Tables Vol C Tables 4.2.6.8 and 6.1.1.4'

loop_
_geom_angle_atom_site_label_1
_geom_angle_atom_site_label_2
_geom_angle_atom_site_label_3
_geom_angle
_geom_angle_site_symmetry_1
_geom_angle_site_symmetry_3
_geom_angle_publ_flag
O12 Re1 N20 82.42(14) . . ?
O12 Re1 N11 75.88(13) . . ?
N20 Re1 N11 83.87(14) . . ?
C24 Re1 O12 173.46(16) . . ?
C24 Re1 N20 94.30(19) . . ?
C24 Re1 N11 98.20(18) . . ?
C17 Re1 O12 96.96(16) . . ?
C17 Re1 N20 92.28(18) . . ?
C17 Re1 N11 172.24(18) . . ?
C17 Re1 C24 88.8(2) . . ?
C17 Re1 C19 88.5(2) . . ?
C19 Re1 O12 93.84(17) . . ?
C19 Re1 N20 176.24(17) . . ?
C19 Re1 N11 94.90(17) . . ?
C19 Re1 C24 89.4(2) . . ?
C3 O12 Re1 116.6(3) . . ?
C21 N20 Re1 178.2(4) . . ?
C2 N11 Re1 114.4(3) . . ?
C10 N11 Re1 126.7(3) . . ?
C10 N11 C2 118.9(4) . . ?
O23 C24 Re1 177.5(5) . . ?
O15 N13 C6 118.0(4) . . ?
O14 N13 O15 121.5(4) . . ?
O14 N13 C6 120.6(4) . . ?
N20 C21 C22 178.2(4) . . ?
O16 C17 Re1 178.7(5) . . ?
O12 C3 C2 119.2(4) . . ?
O12 C3 C4 123.9(4) . . ?
C4 C3 C2 116.9(4) . . ?
O18 C19 Re1 177.5(5) . . ?
N11 C2 C3 113.6(4) . . ?
N11 C2 C7 123.0(4) . . ?
C7 C2 C3 123.4(4) . . ?
C4 C5 C6 122.4(4) . . ?
C5 C4 C3 120.5(4) . . ?
C5 C6 N13 116.8(4) . . ?
C5 C6 C7 121.3(4) . . ?
C7 C6 N13 121.9(4) . . ?
N11 C10 C9 121.8(4) . . ?
C2 C7 C6 115.5(4) . . ?
C2 C7 C8 116.1(4) . . ?
C8 C7 C6 128.3(4) . . ?
C8 C9 C10 119.9(4) . . ?
C9 C8 C7 120.2(4) . . ?

loop_
_geom_bond_atom_site_label_1
_geom_bond_atom_site_label_2
_geom_bond_distance
_geom_bond_site_symmetry_2
_geom_bond_publ_flag
Re1 O12 2.121(3) . ?
Re1 N20 2.140(5) . ?
Re1 N11 2.178(3) . ?
Re1 C24 1.929(5) . ?
Re1 C17 1.925(5) . ?
Re1 C19 1.927(6) . ?
O12 C3 1.294(5) . ?
O16 C17 1.146(6) . ?
O18 C19 1.151(7) . ?
O15 N13 1.247(5) . ?
N20 C21 1.141(7) . ?
O23 C24 1.145(6) . ?
O14 N13 1.226(5) . ?
N11 C2 1.380(6) . ?
N11 C10 1.322(6) . ?
N13 C6 1.448(5) . ?
C21 C22 1.440(8) . ?
C3 C2 1.456(6) . ?
C3 C4 1.397(6) . ?
C2 C7 1.410(6) . ?
C5 C4 1.377(6) . ?
C5 C6 1.384(6) . ?
C6 C7 1.429(6) . ?
C10 C9 1.406(6) . ?
C7 C8 1.419(6) . ?
C9 C8 1.372(6) . ?
